data_2015320
loop_
_publ_author_name
'Kato, Masako'
'Okada, Yoshiko'
'Shishido, Yasuko'
'Kishi, Shinobu'

_publ_section_title
;
 Dichloro(4,4'-dialkyl-2,2'-bipyridine-\k^2^<i>N</i>,<i>N</i>')platinum(II),
 where alkyl is pentyl and heptyl
;
_journal_coeditor_code OB1249
_journal_issue 5
_journal_name_full 'Acta Crystallographica Section C'
_journal_page_first m171
_journal_page_last m173
_journal_paper_doi 10.1107/S010827010600758X
_journal_volume 62
_journal_year 2006
_chemical_formula_iupac '[Pt Cl2 (C24 H36 N2)]'
_chemical_formula_moiety 'C24 H36 Cl2 N2 Pt'
_chemical_formula_sum 'C24 H36 Cl2 N2 Pt'
_chemical_formula_weight 618.56
_chemical_melting_point .421E-305
_chemical_name_systematic
;
dichloro(4,4'-diheptyl-2,2'-bipyridine-\k^2^N,N')platinum(II)
;
_space_group_IT_number 14
_symmetry_cell_setting monoclinic
_symmetry_space_group_name_Hall '-P 2ybc'
_symmetry_space_group_name_H-M 'P 1 21/c 1'
_cell_angle_alpha 90.0000
_cell_angle_beta 112.570(3)
_cell_angle_gamma 90.0000
_cell_formula_units_Z 4
_cell_length_a 15.102(8)
_cell_length_b 10.781(6)
_cell_length_c 16.525(10)
_cell_measurement_reflns_used 7972
_cell_measurement_temperature 173.1
_cell_measurement_theta_max 27.5
_cell_measurement_theta_min 3.1
_cell_volume 2484(2)
_computing_cell_refinement CrystalClear
_computing_data_collection 'CrystalClear (Rigaku, 2001)'
_computing_data_reduction 'CrystalStructure (Rigaku/MSC, 2004)'
_computing_molecular_graphics 'ORTEPII (Johnson, 1976)'
_computing_publication_material CrystalStructure
_computing_structure_refinement 'SHELXL97 (Sheldrick, 1997)'
_computing_structure_solution 'SIR92 (Altomare <i>et al.</i>,  1994)'
_diffrn_detector_area_resol_mean 7.31
_diffrn_measured_fraction_theta_full 0.971
_diffrn_measured_fraction_theta_max 0.971
_diffrn_measurement_device_type 'Rigaku Mercury CCD area-detector'
_diffrn_measurement_method \w
_diffrn_radiation_type 'Mo K\a'
_diffrn_radiation_wavelength 0.71070
_diffrn_reflns_av_R_equivalents 0.027
_diffrn_reflns_limit_h_max 17
_diffrn_reflns_limit_h_min -19
_diffrn_reflns_limit_k_max 14
_diffrn_reflns_limit_k_min -14
_diffrn_reflns_limit_l_max 21
_diffrn_reflns_limit_l_min -17
_diffrn_reflns_number 18483
_diffrn_reflns_theta_full 27.48
_diffrn_reflns_theta_max 27.48
_exptl_absorpt_coefficient_mu 5.853
_exptl_absorpt_correction_T_max 0.363
_exptl_absorpt_correction_T_min 0.182
_exptl_absorpt_correction_type numerical
_exptl_absorpt_process_details '(NUMABS; Higashi, 1999)'
_exptl_crystal_colour yellow
_exptl_crystal_density_diffrn 1.654
_exptl_crystal_density_method 'not measured'
_exptl_crystal_description plate
_exptl_crystal_F_000 1224.00
_exptl_crystal_size_max 0.37
_exptl_crystal_size_mid 0.30
_exptl_crystal_size_min 0.17
_refine_diff_density_max 3.87
_refine_diff_density_min -1.83
_refine_ls_extinction_method none
_refine_ls_goodness_of_fit_ref 1.122
_refine_ls_hydrogen_treatment constr
_refine_ls_number_parameters 263
_refine_ls_number_reflns 5522
_refine_ls_R_factor_gt 0.0409
_refine_ls_shift/su_max 0.0010
_refine_ls_structure_factor_coef Fsqd
_refine_ls_weighting_details 'w = 1/[\s^2^(Fo^2^)+(0.0723P)^2^+0.9111P] where P=(Fo^2^+2Fc^2^)/3'
_refine_ls_weighting_scheme calc
_refine_ls_wR_factor_ref 0.1151
_reflns_number_gt 4970
_reflns_number_total 5522
_reflns_threshold_expression F^2^>2\s(F^2^)
_cod_data_source_file ob1249.cif
_cod_data_source_block II
_cod_database_code 2015320
_cod_database_fobs_code 2015320

loop_
_symmetry_equiv_pos_site_id
_symmetry_equiv_pos_as_xyz
1 +X,+Y,+Z
2 -X,1/2+Y,1/2-Z
3 -X,-Y,-Z
4 +X,1/2-Y,1/2+Z

loop_
_atom_site_type_symbol
_atom_site_label
_atom_site_fract_x
_atom_site_fract_y
_atom_site_fract_z
_atom_site_U_iso_or_equiv
_atom_site_adp_type
_atom_site_calc_flag
_atom_site_refinement_flags
_atom_site_occupancy
Pt Pt1 0.446840(10) 0.16345(2) -0.134610(10) 0.03174(10) Uani d . 1.00
Cl Cl1 0.32866(11) 0.31121(13) -0.16840(10) 0.0498(3) Uani d . 1.00
Cl Cl2 0.37236(10) 0.07920(12) -0.27224(8) 0.0433(3) Uani d . 1.00
N N1 0.5161(2) 0.2210(3) -0.0101(2) 0.0327(8) Uani d . 1.00
N N2 0.5551(2) 0.0398(3) -0.0947(2) 0.0331(8) Uani d . 1.00
C C1 0.4923(4) 0.3180(4) 0.0291(4) 0.0392(11) Uani d . 1.00
C C2 0.5399(4) 0.3420(4) 0.1174(4) 0.0409(13) Uani d . 1.00
C C3 0.6134(3) 0.2651(4) 0.1700(3) 0.0349(10) Uani d . 1.00
C C4 0.6398(3) 0.1672(3) 0.1279(3) 0.0329(10) Uani d . 1.00
C C5 0.5923(3) 0.1484(4) 0.0393(3) 0.0307(10) Uani d . 1.00
C C6 0.6156(3) 0.0476(4) -0.0097(3) 0.0303(9) Uani d . 1.00
C C7 0.6926(3) -0.0328(4) 0.0264(3) 0.0335(10) Uani d . 1.00
C C8 0.7090(3) -0.1245(4) -0.0252(3) 0.0354(10) Uani d . 1.00
C C9 0.6469(4) -0.1305(4) -0.1120(3) 0.0378(11) Uani d . 1.00
C C10 0.5717(3) -0.0497(4) -0.1450(3) 0.0377(11) Uani d . 1.00
C C11 0.6633(4) 0.2855(5) 0.2676(3) 0.0403(11) Uani d . 1.00
C C12 0.7387(3) 0.3885(5) 0.2910(3) 0.0402(11) Uani d . 1.00
C C13 0.8204(4) 0.3587(6) 0.2633(4) 0.0509(14) Uani d . 1.00
C C14 0.8956(4) 0.4607(6) 0.2840(4) 0.0580(16) Uani d . 1.00
C C15 0.9792(5) 0.4176(6) 0.2529(4) 0.0670(18) Uani d . 1.00
C C16 1.0505(5) 0.5127(7) 0.2619(5) 0.0704(19) Uani d . 1.00
C C17 1.1215(4) 0.4689(7) 0.2240(4) 0.0661(18) Uani d . 1.00
C C18 0.7929(3) -0.2129(4) 0.0109(3) 0.0398(11) Uani d . 1.00
C C19 0.8754(4) -0.1766(4) -0.0164(4) 0.0393(12) Uani d . 1.00
C C20 0.9563(3) -0.2710(5) 0.0117(3) 0.0410(11) Uani d . 1.00
C C21 1.0399(3) -0.2374(4) -0.0137(3) 0.0405(11) Uani d . 1.00
C C22 1.1160(4) -0.3383(4) 0.0073(3) 0.0362(11) Uani d . 1.00
C C23 1.2027(4) -0.3043(5) -0.0133(3) 0.0409(11) Uani d . 1.00
C C24 1.2703(4) -0.4139(5) -0.0030(4) 0.0528(15) Uani d . 1.00
H H1 0.4414 0.3711 -0.0049 0.047 Uiso c R 1.00
H H2 0.5222 0.4122 0.1426 0.049 Uiso c R 1.00
H H4 0.6908 0.1136 0.1608 0.039 Uiso c R 1.00
H H7 0.7340 -0.0251 0.0863 0.040 Uiso c R 1.00
H H9 0.6565 -0.1916 -0.1492 0.045 Uiso c R 1.00
H H10 0.5299 -0.0564 -0.2049 0.045 Uiso c R 1.00
H H11A 0.6946 0.2072 0.2954 0.048 Uiso c R 1.00
H H11B 0.6147 0.3067 0.2920 0.048 Uiso c R 1.00
H H12A 0.7077 0.4665 0.2623 0.048 Uiso c R 1.00
H H12B 0.7644 0.4022 0.3551 0.048 Uiso c R 1.00
H H13A 0.7942 0.3430 0.1993 0.061 Uiso c R 1.00
H H13B 0.8518 0.2815 0.2929 0.061 Uiso c R 1.00
H H14A 0.9227 0.4774 0.3478 0.070 Uiso c R 1.00
H H14B 0.8658 0.5380 0.2533 0.070 Uiso c R 1.00
H H15A 1.0117 0.3442 0.2877 0.080 Uiso c R 1.00
H H15B 0.9500 0.3919 0.1907 0.080 Uiso c R 1.00
H H16A 1.0848 0.5331 0.3247 0.085 Uiso c R 1.00
H H16B 1.0182 0.5889 0.2312 0.085 Uiso c R 1.00
H H17A 1.1691 0.5341 0.2309 0.079 Uiso c R 1.00
H H17B 1.0876 0.4503 0.1615 0.079 Uiso c R 1.00
H H17C 1.1538 0.3940 0.2548 0.079 Uiso c R 1.00
H H18A 0.7711 -0.2978 -0.0104 0.048 Uiso c R 1.00
H H18B 0.8162 -0.2139 0.0756 0.048 Uiso c R 1.00
H H19A 0.8505 -0.1674 -0.0809 0.047 Uiso c R 1.00
H H19B 0.9012 -0.0951 0.0098 0.047 Uiso c R 1.00
H H20A 0.9302 -0.3521 -0.0148 0.049 Uiso c R 1.00
H H20B 0.9804 -0.2806 0.0761 0.049 Uiso c R 1.00
H H21A 1.0702 -0.1605 0.0174 0.049 Uiso c R 1.00
H H21B 1.0151 -0.2199 -0.0774 0.049 Uiso c R 1.00
H H23A 1.2383 -0.2366 0.0263 0.049 Uiso c R 1.00
H H23B 1.1806 -0.2730 -0.0742 0.049 Uiso c R 1.00
H H24A 1.3248 -0.3873 -0.0170 0.063 Uiso c R 1.00
H H24B 1.2358 -0.4807 -0.0429 0.063 Uiso c R 1.00
H H24C 1.2936 -0.4441 0.0576 0.063 Uiso c R 1.00
H H22A 1.1380 -0.3589 0.0703 0.043 Uiso c R 1.00
H H22B 1.0862 -0.4138 -0.0262 0.043 Uiso c R 1.00

loop_
_atom_site_aniso_label
_atom_site_aniso_U_11
_atom_site_aniso_U_22
_atom_site_aniso_U_33
_atom_site_aniso_U_12
_atom_site_aniso_U_13
_atom_site_aniso_U_23
Pt1 0.03402(14) 0.03214(12) 0.03065(14) -0.00164(6) 0.01417(11) 0.00531(6)
Cl1 0.0503(8) 0.0526(7) 0.0443(8) 0.0167(6) 0.0156(6) 0.0123(6)
Cl2 0.0495(7) 0.0450(6) 0.0308(6) -0.0046(5) 0.0102(5) 0.0043(5)
N1 0.036(2) 0.035(2) 0.031(2) -0.0005(16) 0.0169(18) 0.0040(16)
N2 0.037(2) 0.0300(19) 0.037(2) -0.0037(15) 0.0199(19) 0.0020(15)
C1 0.040(2) 0.039(2) 0.045(3) 0.005(2) 0.022(2) 0.001(2)
C2 0.042(3) 0.041(3) 0.049(3) 0.002(2) 0.028(2) -0.006(2)
C3 0.041(2) 0.033(2) 0.035(2) -0.0015(19) 0.020(2) -0.0042(19)
C4 0.033(2) 0.034(2) 0.035(2) -0.0018(17) 0.016(2) 0.0014(17)
C5 0.031(2) 0.031(2) 0.034(2) -0.0045(17) 0.017(2) 0.0020(17)
C6 0.033(2) 0.030(2) 0.032(2) -0.0075(17) 0.017(2) -0.0014(17)
C7 0.035(2) 0.035(2) 0.032(2) -0.0004(19) 0.015(2) 0.0005(18)
C8 0.040(2) 0.030(2) 0.041(2) -0.003(2) 0.022(2) 0.003(2)
C9 0.043(3) 0.037(2) 0.037(3) -0.001(2) 0.019(2) -0.007(2)
C10 0.051(3) 0.033(2) 0.035(2) -0.002(2) 0.023(2) -0.0022(19)
C11 0.045(3) 0.043(2) 0.040(3) -0.005(2) 0.024(2) -0.002(2)
C12 0.044(3) 0.043(2) 0.034(2) 0.002(2) 0.016(2) -0.003(2)
C13 0.041(3) 0.076(4) 0.039(3) -0.001(2) 0.019(2) -0.011(2)
C14 0.043(3) 0.085(4) 0.042(3) -0.009(3) 0.013(2) 0.005(3)
C15 0.091(5) 0.059(4) 0.050(3) -0.020(3) 0.025(3) -0.007(3)
C16 0.064(4) 0.073(4) 0.067(4) -0.011(3) 0.017(3) 0.003(3)
C17 0.048(3) 0.097(5) 0.055(4) -0.006(3) 0.023(3) 0.001(3)
C18 0.042(2) 0.032(2) 0.047(3) 0.004(2) 0.019(2) 0.003(2)
C19 0.039(3) 0.036(2) 0.047(3) 0.0013(19) 0.022(2) 0.002(2)
C20 0.044(3) 0.043(2) 0.041(2) 0.004(2) 0.022(2) 0.003(2)
C21 0.042(2) 0.037(2) 0.048(3) 0.001(2) 0.023(2) 0.001(2)
C22 0.041(3) 0.035(2) 0.040(3) 0.0027(18) 0.023(2) 0.0045(18)
C23 0.045(3) 0.042(2) 0.040(3) -0.005(2) 0.022(2) 0.000(2)
C24 0.041(3) 0.051(3) 0.073(4) 0.005(2) 0.029(3) 0.007(3)

loop_
_atom_type_symbol
_atom_type_description
_atom_type_scat_dispersion_real
_atom_type_scat_dispersion_imag
_atom_type_scat_source
C C 0.003 0.002
;
International Tables for Crystallography
(1992, Vol. C, Tables 4.2.6.8 and 6.1.1.4)
;
H H 0.000 0.000
;
International Tables for Crystallography
(1992, Vol. C, Table 6.1.1.4)
;
Cl Cl 0.148 0.159
;
International Tables for Crystallography
(1992, Vol. C, Tables 4.2.6.8 and 6.1.1.4)
;
N N 0.006 0.003
;
International Tables for Crystallography
(1992, Vol. C, Tables 4.2.6.8 and 6.1.1.4)
;
Pt Pt -1.703 8.390
;
International Tables for Crystallography
(1992, Vol. C, Tables 4.2.6.8 and 6.1.1.4)
;

loop_
_geom_angle_atom_site_label_1
_geom_angle_atom_site_label_2
_geom_angle_atom_site_label_3
_geom_angle
_geom_angle_publ_flag
Cl1 Pt1 Cl2 89.66(5) yes
Cl1 Pt1 N1 94.88(12) yes
Cl1 Pt1 N2 175.19(12) yes
Cl2 Pt1 N1 174.64(11) yes
Cl2 Pt1 N2 95.14(11) yes
N1 Pt1 N2 80.31(16) yes
Pt1 N1 C1 126.8(3) ?
Pt1 N1 C5 114.8(3) ?
C1 N1 C5 118.3(4) ?
Pt1 N2 C6 116.0(3) ?
Pt1 N2 C10 126.0(2) ?
C6 N2 C10 118.0(3) ?
N1 C1 C2 121.7(4) ?
N1 C1 H1 119.1 ?
C2 C1 H1 119.1 ?
C1 C2 C3 121.0(5) ?
C1 C2 H2 119.5 ?
C3 C2 H2 119.5 ?
C2 C3 C4 116.7(4) ?
C2 C3 C11 122.1(5) ?
C4 C3 C11 121.2(4) ?
C3 C4 C5 120.5(4) ?
C3 C4 H4 119.7 ?
C5 C4 H4 119.7 ?
N1 C5 C4 121.6(4) ?
N1 C5 C6 114.6(4) ?
C4 C5 C6 123.8(4) ?
N2 C6 C5 114.0(3) ?
N2 C6 C7 121.9(4) ?
C5 C6 C7 124.1(4) ?
C6 C7 C8 119.9(4) ?
C6 C7 H7 120.1 ?
C8 C7 H7 120.1 ?
C7 C8 C9 117.4(4) ?
C7 C8 C18 121.8(4) ?
C9 C8 C18 120.7(5) ?
C8 C9 C10 120.9(5) ?
C8 C9 H9 119.6 ?
C10 C9 H9 119.6 ?
N2 C10 C9 121.9(4) ?
N2 C10 H10 119.1 ?
C9 C10 H10 119.0 ?
C3 C11 C12 113.1(5) ?
C3 C11 H11A 109.0 ?
C3 C11 H11B 109.0 ?
C12 C11 H11A 108.9 ?
C12 C11 H11B 108.9 ?
H11A C11 H11B 107.8 ?
C11 C12 C13 112.7(5) ?
C11 C12 H12A 109.1 ?
C11 C12 H12B 109.1 ?
C13 C12 H12A 109.1 ?
C13 C12 H12B 109.0 ?
H12A C12 H12B 107.8 ?
C12 C13 C14 113.9(5) ?
C12 C13 H13A 108.8 ?
C12 C13 H13B 108.8 ?
C14 C13 H13A 108.8 ?
C14 C13 H13B 108.8 ?
H13A C13 H13B 107.7 ?
C13 C14 C15 109.3(5) ?
C13 C14 H14A 109.8 ?
C13 C14 H14B 109.8 ?
C15 C14 H14A 109.8 ?
C15 C14 H14B 109.8 ?
H14A C14 H14B 108.3 ?
C14 C15 C16 114.0(6) ?
C14 C15 H15A 108.8 ?
C14 C15 H15B 108.8 ?
C16 C15 H15A 108.8 ?
C16 C15 H15B 108.8 ?
H15A C15 H15B 107.7 ?
C15 C16 C17 110.7(6) ?
C15 C16 H16A 109.5 ?
C15 C16 H16B 109.5 ?
C17 C16 H16A 109.5 ?
C17 C16 H16B 109.5 ?
H16A C16 H16B 108.1 ?
C16 C17 H17A 109.5 ?
C16 C17 H17B 109.5 ?
C16 C17 H17C 109.5 ?
H17A C17 H17B 109.5 ?
H17A C17 H17C 109.5 ?
H17B C17 H17C 109.5 ?
C8 C18 C19 112.1(4) ?
C8 C18 H18A 109.2 ?
C8 C18 H18B 109.2 ?
C19 C18 H18A 109.2 ?
C19 C18 H18B 109.2 ?
H18A C18 H18B 107.9 ?
C18 C19 C20 112.9(4) ?
C18 C19 H19A 109.0 ?
C18 C19 H19B 109.0 ?
C20 C19 H19A 109.0 ?
C20 C19 H19B 109.0 ?
H19A C19 H19B 107.8 ?
C19 C20 C21 114.3(4) ?
C19 C20 H20A 108.7 ?
C19 C20 H20B 108.7 ?
C21 C20 H20A 108.7 ?
C21 C20 H20B 108.7 ?
H20A C20 H20B 107.6 ?
C20 C21 C22 113.7(4) ?
C20 C21 H21A 108.8 ?
C20 C21 H21B 108.8 ?
C22 C21 H21A 108.8 ?
C22 C21 H21B 108.8 ?
H21A C21 H21B 107.7 ?
C21 C22 C23 114.6(4) ?
C21 C22 H22A 108.6 ?
C21 C22 H22B 108.6 ?
C23 C22 H22A 108.6 ?
C23 C22 H22B 108.6 ?
H22A C22 H22B 107.6 ?
C22 C23 C24 112.6(4) ?
C22 C23 H23A 109.1 ?
C22 C23 H23B 109.1 ?
C24 C23 H23A 109.1 ?
C24 C23 H23B 109.1 ?
H23A C23 H23B 107.8 ?
C23 C24 H24A 109.5 ?
C23 C24 H24B 109.5 ?
C23 C24 H24C 109.5 ?
H24A C24 H24B 109.5 ?
H24A C24 H24C 109.5 ?
H24B C24 H24C 109.5 ?

loop_
_geom_bond_atom_site_label_1
_geom_bond_atom_site_label_2
_geom_bond_distance
_geom_bond_publ_flag
Pt1 Cl1 2.2956(15) yes
Pt1 Cl2 2.3019(11) yes
Pt1 N1 2.015(3) yes
Pt1 N2 2.014(3) yes
N1 C1 1.350(7) ?
N1 C5 1.373(5) ?
N2 C6 1.353(5) ?
N2 C10 1.358(7) ?
C1 C2 1.381(8) ?
C1 H1 0.950 ?
C2 C3 1.392(7) ?
C2 H2 0.950 ?
C3 C4 1.403(7) ?
C3 C11 1.511(7) ?
C4 C5 1.376(7) ?
C4 H4 0.950 ?
C5 C6 1.476(7) ?
C6 C7 1.387(6) ?
C7 C8 1.388(7) ?
C7 H7 0.950 ?
C8 C9 1.382(6) ?
C8 C18 1.513(7) ?
C9 C10 1.367(7) ?
C9 H9 0.950 ?
C10 H10 0.950 ?
C11 C12 1.530(7) ?
C11 H11A 0.990 ?
C11 H11B 0.990 ?
C12 C13 1.507(10) ?
C12 H12A 0.990 ?
C12 H12B 0.990 ?
C13 C14 1.522(9) ?
C13 H13A 0.990 ?
C13 H13B 0.990 ?
C14 C15 1.604(11) ?
C14 H14A 0.990 ?
C14 H14B 0.990 ?
C15 C16 1.452(11) ?
C15 H15A 0.990 ?
C15 H15B 0.990 ?
C16 C17 1.511(12) ?
C16 H16A 0.990 ?
C16 H16B 0.990 ?
C17 H17A 0.980 ?
C17 H17B 0.980 ?
C17 H17C 0.980 ?
C18 C19 1.531(9) ?
C18 H18A 0.990 ?
C18 H18B 0.990 ?
C19 C20 1.518(7) ?
C19 H19A 0.990 ?
C19 H19B 0.990 ?
C20 C21 1.520(9) ?
C20 H20A 0.990 ?
C20 H20B 0.990 ?
C21 C22 1.523(7) ?
C21 H21A 0.990 ?
C21 H21B 0.990 ?
C22 C23 1.519(9) ?
C22 H22A 0.990 ?
C22 H22B 0.990 ?
C23 C24 1.528(8) ?
C23 H23A 0.990 ?
C23 H23B 0.990 ?
C24 H24A 0.980 ?
C24 H24B 0.980 ?
C24 H24C 0.980 ?

loop_
_cod_related_entry_id
_cod_related_entry_database
_cod_related_entry_code
1 ChemSpider 30654039
